data_7236051
loop_
_publ_author_name
'Zhou, En-Long'
'Huang, Peng'
'Qin, Chao'
'Shao, Kui-Zhan'
'Su, Zhong-Min'

_publ_section_title
;
 A stable luminescent anionic porous metal--organic framework for moderate
 adsorption of CO2 and selective detection of nitro explosives
;
_journal_issue 14
_journal_name_full 'Journal of Materials Chemistry A'
_journal_page_first 7224
_journal_paper_doi 10.1039/C5TA00231A
_journal_volume 3
_journal_year 2015
_chemical_formula_moiety 'C48 H18 Na O24 Zn4'
_chemical_formula_sum 'C48 H18 Na O24 Zn4'
_chemical_formula_weight 1263.09
_space_group_IT_number 15
_space_group_name_Hall '-C 2yc'
_space_group_name_H-M_alt 'C 1 2/c 1'
_symmetry_cell_setting monoclinic
_symmetry_space_group_name_H-M 'C 1 2/c 1'
_atom_sites_solution_hydrogens geom
_atom_sites_solution_primary direct
_atom_sites_solution_secondary difmap
_audit_creation_method SHELXL-97
_audit_update_record
;
2014-11-06 deposited with the CCDC.
2015-03-02 downloaded from the CCDC.
;
_cell_angle_alpha 90.000(5)
_cell_angle_beta 94.158(5)
_cell_angle_gamma 90.000(5)
_cell_formula_units_Z 4
_cell_length_a 12.285(5)
_cell_length_b 31.023(5)
_cell_length_c 22.686(5)
_cell_measurement_temperature 298(2)
_cell_volume 8623(4)
_computing_cell_refinement 'SMART (Bruker, 1997)'
_computing_data_collection 'SMART (Bruker, 1997)'
_computing_data_reduction SAINT
_computing_molecular_graphics 'SHELXTL-PLUS (Sheldrick, 1990)'
_computing_publication_material SHELXL-97
_computing_structure_refinement 'SHELXL-97 (Sheldrick, 2008)'
_computing_structure_solution 'SHELXS-97(Sheldrick, 1997)'
_diffrn_ambient_temperature 298(2)
_diffrn_measured_fraction_theta_full 0.996
_diffrn_measured_fraction_theta_max 0.996
_diffrn_measurement_device_type 'Bruker APEX CCD area-detector'
_diffrn_measurement_method '\w scans'
_diffrn_radiation_monochromator graphite
_diffrn_radiation_source 'fine-focus sealed tube'
_diffrn_radiation_type MoK\a
_diffrn_radiation_wavelength 0.71069
_diffrn_reflns_av_R_equivalents 0.0964
_diffrn_reflns_av_sigmaI/netI 0.1248
_diffrn_reflns_limit_h_max 11
_diffrn_reflns_limit_h_min -13
_diffrn_reflns_limit_k_max 34
_diffrn_reflns_limit_k_min -32
_diffrn_reflns_limit_l_max 24
_diffrn_reflns_limit_l_min -19
_diffrn_reflns_number 18606
_diffrn_reflns_theta_full 22.93
_diffrn_reflns_theta_max 22.93
_diffrn_reflns_theta_min 2.05
_exptl_absorpt_coefficient_mu 1.155
_exptl_absorpt_correction_T_max 0.7611
_exptl_absorpt_correction_T_min 0.7380
_exptl_absorpt_correction_type multi-scan
_exptl_absorpt_process_details 'SADABS(Sheldrick, 1996)'
_exptl_crystal_colour colourless
_exptl_crystal_density_diffrn 0.973
_exptl_crystal_density_method 'not measured'
_exptl_crystal_description block
_exptl_crystal_F_000 2516
_exptl_crystal_size_max 0.28
_exptl_crystal_size_mid 0.26
_exptl_crystal_size_min 0.25
_platon_squeeze_details
;
;
_refine_diff_density_max 1.063
_refine_diff_density_min -0.342
_refine_diff_density_rms 0.082
_refine_ls_extinction_method none
_refine_ls_goodness_of_fit_ref 0.865
_refine_ls_hydrogen_treatment mixed
_refine_ls_matrix_type full
_refine_ls_number_parameters 354
_refine_ls_number_reflns 5944
_refine_ls_number_restraints 30
_refine_ls_restrained_S_all 0.871
_refine_ls_R_factor_all 0.0938
_refine_ls_R_factor_gt 0.0520
_refine_ls_shift/su_max 0.002
_refine_ls_shift/su_mean 0.000
_refine_ls_structure_factor_coef Fsqd
_refine_ls_weighting_details 'calc w=1/[\s^2^(Fo^2^)+(0.0611P)^2^+0.0000P] where P=(Fo^2^+2Fc^2^)/3'
_refine_ls_weighting_scheme calc
_refine_ls_wR_factor_gt 0.1197
_refine_ls_wR_factor_ref 0.1312
_reflns_number_gt 3304
_reflns_number_total 5944
_reflns_threshold_expression >2\s(I)
_cod_data_source_file c5ta00231a2.cif
_cod_data_source_block nn
_cod_original_sg_symbol_H-M C2/c
_cod_database_code 7236051

loop_
_symmetry_equiv_pos_as_xyz
'x, y, z'
'-x, y, -z+1/2'
'x+1/2, y+1/2, z'
'-x+1/2, y+1/2, -z+1/2'
'-x, -y, -z'
'x, -y, z-1/2'
'-x+1/2, -y+1/2, -z'
'x+1/2, -y+1/2, z-1/2'

loop_
_atom_site_label
_atom_site_type_symbol
_atom_site_fract_x
_atom_site_fract_y
_atom_site_fract_z
_atom_site_U_iso_or_equiv
_atom_site_adp_type
_atom_site_occupancy
_atom_site_symmetry_multiplicity
_atom_site_calc_flag
_atom_site_refinement_flags
_atom_site_disorder_assembly
_atom_site_disorder_group
Zn1 Zn 1.30458(6) 0.86844(2) -0.01144(3) 0.0291(2) Uani 1 1 d . . .
Zn2 Zn 0.74059(6) 1.08335(2) 0.16072(3) 0.0326(2) Uani 1 1 d . . .
Na1 Na 1.0000 1.04669(16) 0.2500 0.0704(14) Uani 1 2 d S . .
C1 C 0.7957(6) 0.93198(19) -0.1136(3) 0.049(2) Uani 1 1 d D . .
H1A H 0.8668 0.9384 -0.1223 0.059 Uiso 1 1 calc R . .
C2 C 0.7694(5) 0.93080(19) -0.0544(3) 0.0355(17) Uani 1 1 d . . .
C3 C 0.6641(5) 0.91976(19) -0.0437(2) 0.0305(15) Uani 1 1 d . . .
H3A H 0.6458 0.9176 -0.0047 0.037 Uiso 1 1 calc R . .
C4 C 0.5846(5) 0.91172(19) -0.0885(3) 0.0365(17) Uani 1 1 d . . .
C5 C 0.6141(6) 0.91443(19) -0.1469(3) 0.0420(18) Uani 1 1 d D . .
H5A H 0.5613 0.9097 -0.1777 0.050 Uiso 1 1 calc R . .
C6 C 0.7168(5) 0.92370(13) -0.1597(3) 0.0471(19) Uani 1 1 d D . .
C7 C 0.7450(7) 0.92532(15) -0.2226(3) 0.066(2) Uani 1 1 d D . .
C8 C 0.4690(6) 0.9014(2) -0.0774(3) 0.0406(18) Uani 1 1 d . . .
C9 C 0.8750(7) 1.0213(2) 0.1206(3) 0.0424(18) Uani 1 1 d . . .
C10 C 0.9039(6) 0.98675(19) 0.0783(2) 0.0325(16) Uani 1 1 d . . .
C11 C 0.8263(5) 0.97132(19) 0.0365(3) 0.0343(16) Uani 1 1 d . . .
H11A H 0.7541 0.9801 0.0378 0.041 Uiso 1 1 calc R . .
C12 C 0.8539(5) 0.94290(19) -0.0076(2) 0.0319(16) Uani 1 1 d . . .
C13 C 0.9610(5) 0.92875(19) -0.0081(2) 0.0357(17) Uani 1 1 d . . .
H13A H 0.9798 0.9095 -0.0370 0.043 Uiso 1 1 calc R . .
C14 C 1.0108(6) 0.9715(2) 0.0772(3) 0.0425(18) Uani 1 1 d . . .
H14A H 1.0635 0.9807 0.1059 0.051 Uiso 1 1 calc R . .
C15 C 1.0397(5) 0.9429(2) 0.0338(3) 0.0344(16) Uani 1 1 d . . .
C16 C 1.1527(6) 0.9261(2) 0.0332(3) 0.049(2) Uani 1 1 d . . .
C17 C 1.3755(6) 0.8266(2) 0.0965(3) 0.053(2) Uani 1 1 d . . .
C18 C 1.3899(5) 0.78647(19) 0.1333(2) 0.0394(18) Uani 1 1 d . A .
C19 C 1.4517(6) 0.7867(2) 0.1874(3) 0.050(2) Uani 1 1 d . . .
H19A H 1.4840 0.8123 0.2009 0.060 Uiso 1 1 calc R A .
C20 C 1.3420(5) 0.7490(2) 0.1133(3) 0.0429(19) Uani 1 1 d . . .
H20A H 1.3014 0.7486 0.0771 0.051 Uiso 1 1 calc R A .
C21 C 1.4662(6) 0.75000(19) 0.2214(2) 0.0425(19) Uani 1 1 d . . .
C22 C 1.4140(6) 0.7126(2) 0.2008(3) 0.0447(19) Uani 1 1 d . . .
H22A H 1.4196 0.6878 0.2238 0.054 Uiso 1 1 calc R A .
C23 C 1.3531(5) 0.7115(2) 0.1464(2) 0.0381(17) Uani 1 1 d . A .
C24 C 1.3017(5) 0.6703(2) 0.1238(3) 0.0360(17) Uani 1 1 d . . .
O1 O 0.6796(5) 0.91859(15) -0.26266(18) 0.0672(16) Uani 1 1 d D . .
O3 O 0.4465(3) 0.89365(14) -0.02408(19) 0.0463(12) Uani 1 1 d . . .
O4 O 0.3992(4) 0.90172(18) -0.1191(2) 0.0734(17) Uani 1 1 d . . .
O5 O 0.9482(4) 1.03685(16) 0.1548(2) 0.0679(16) Uani 1 1 d . . .
O6 O 0.7757(4) 1.03198(14) 0.11980(19) 0.0498(13) Uani 1 1 d . . .
O7 O 1.2252(4) 0.94012(18) 0.0709(2) 0.0815(17) Uani 1 1 d . . .
O8 O 1.1719(4) 0.89999(16) -0.0072(2) 0.0537(14) Uani 1 1 d . . .
O10 O 1.3277(4) 0.82322(13) 0.04694(17) 0.0508(14) Uani 1 1 d . A .
O11 O 1.2438(4) 0.67204(12) 0.07601(17) 0.0462(13) Uani 1 1 d . . .
O12 O 1.3210(3) 0.63732(13) 0.15494(17) 0.0430(12) Uani 1 1 d . . .
O2A O 0.8434(9) 0.9178(4) -0.2332(4) 0.089(3) Uani 0.60 1 d PDU . 1
O2B O 0.8233(13) 0.9520(5) -0.2324(6) 0.089(3) Uani 0.40 1 d PDU . 2
O9A O 1.4418(10) 0.8598(6) 0.1097(7) 0.055(3) Uani 0.50 1 d PU A 1
O9B O 1.3926(10) 0.8621(6) 0.1222(7) 0.055(3) Uani 0.50 1 d PU A 2

loop_
_atom_site_aniso_label
_atom_site_aniso_U_11
_atom_site_aniso_U_22
_atom_site_aniso_U_33
_atom_site_aniso_U_23
_atom_site_aniso_U_13
_atom_site_aniso_U_12
Zn1 0.0286(5) 0.0346(4) 0.0228(4) 0.0015(3) -0.0068(3) -0.0033(4)
Zn2 0.0312(5) 0.0398(5) 0.0260(4) -0.0011(4) -0.0028(3) -0.0009(4)
Na1 0.014(2) 0.185(5) 0.0112(18) 0.000 -0.0033(15) 0.000
C1 0.040(5) 0.066(5) 0.040(4) -0.014(4) 0.002(4) -0.013(4)
C2 0.039(5) 0.040(4) 0.028(4) -0.007(3) -0.001(3) 0.000(3)
C3 0.024(4) 0.050(4) 0.017(3) -0.008(3) 0.000(3) -0.002(3)
C4 0.045(5) 0.036(4) 0.026(4) -0.007(3) -0.016(3) 0.000(3)
C5 0.045(5) 0.052(4) 0.028(4) -0.004(3) -0.008(3) -0.014(4)
C6 0.035(5) 0.080(6) 0.026(4) -0.004(4) 0.004(3) -0.022(4)
C7 0.057(6) 0.107(7) 0.034(5) -0.011(5) 0.009(5) -0.023(5)
C8 0.039(5) 0.042(4) 0.042(5) -0.003(3) 0.012(4) -0.014(3)
C9 0.046(5) 0.047(5) 0.035(4) -0.010(3) 0.006(4) -0.018(4)
C10 0.041(5) 0.034(4) 0.022(4) -0.010(3) 0.001(3) -0.007(3)
C11 0.019(4) 0.044(4) 0.040(4) 0.001(3) 0.004(3) 0.002(3)
C12 0.026(4) 0.043(4) 0.026(4) -0.006(3) -0.002(3) -0.009(3)
C13 0.038(5) 0.040(4) 0.029(4) -0.013(3) 0.003(3) -0.001(3)
C14 0.039(5) 0.050(5) 0.037(4) 0.006(3) -0.007(3) -0.015(4)
C15 0.025(4) 0.040(4) 0.038(4) -0.002(3) -0.003(3) -0.001(3)
C16 0.039(5) 0.064(6) 0.043(5) 0.006(4) -0.009(4) -0.011(4)
C17 0.076(6) 0.037(5) 0.044(5) 0.003(4) -0.016(4) 0.001(4)
C18 0.057(5) 0.033(4) 0.025(4) 0.002(3) -0.014(3) -0.008(3)
C19 0.087(6) 0.029(4) 0.029(4) 0.006(3) -0.022(4) -0.005(4)
C20 0.063(5) 0.039(4) 0.025(4) 0.001(3) -0.014(3) -0.003(4)
C21 0.073(5) 0.022(4) 0.029(4) 0.005(3) -0.022(3) 0.003(4)
C22 0.062(5) 0.030(4) 0.039(4) 0.011(3) -0.020(4) -0.002(3)
C23 0.054(5) 0.039(4) 0.020(4) 0.003(3) -0.006(3) -0.002(3)
C24 0.040(5) 0.034(4) 0.034(4) 0.000(3) -0.004(3) -0.001(3)
O1 0.091(5) 0.089(4) 0.021(3) -0.009(3) -0.002(3) -0.015(3)
O3 0.028(3) 0.071(3) 0.041(3) -0.004(3) 0.007(2) -0.018(2)
O4 0.036(3) 0.123(5) 0.056(3) 0.021(3) -0.027(3) 0.000(3)
O5 0.065(4) 0.081(4) 0.059(3) -0.039(3) 0.009(3) -0.015(3)
O6 0.041(3) 0.052(3) 0.057(3) -0.020(2) 0.007(3) -0.002(3)
O7 0.040(4) 0.110(5) 0.090(4) -0.023(4) -0.020(3) 0.010(3)
O8 0.031(3) 0.081(4) 0.049(3) -0.005(3) 0.001(2) 0.011(3)
O10 0.071(4) 0.052(3) 0.026(3) 0.016(2) -0.026(2) -0.008(3)
O11 0.065(4) 0.040(3) 0.030(3) 0.000(2) -0.025(2) -0.010(2)
O12 0.047(3) 0.029(3) 0.050(3) 0.010(2) -0.020(2) -0.003(2)
O2A 0.093(5) 0.123(6) 0.053(4) -0.014(5) 0.017(4) -0.007(5)
O2B 0.093(5) 0.123(6) 0.053(4) -0.014(5) 0.017(4) -0.007(5)
O9A 0.069(7) 0.043(3) 0.050(5) 0.014(4) -0.014(5) -0.002(6)
O9B 0.069(7) 0.043(3) 0.050(5) 0.014(4) -0.014(5) -0.002(6)

loop_
_atom_type_symbol
_atom_type_description
_atom_type_scat_dispersion_real
_atom_type_scat_dispersion_imag
_atom_type_scat_source
C C 0.0033 0.0016 'International Tables Vol C Tables 4.2.6.8 and 6.1.1.4'
O O 0.0106 0.0060 'International Tables Vol C Tables 4.2.6.8 and 6.1.1.4'
Na Na 0.0362 0.0249 'International Tables Vol C Tables 4.2.6.8 and 6.1.1.4'
Zn Zn 0.2839 1.4301 'International Tables Vol C Tables 4.2.6.8 and 6.1.1.4'
H H 0.0000 0.0000 'International Tables Vol C Tables 4.2.6.8 and 6.1.1.4'

loop_
_geom_angle_atom_site_label_1
_geom_angle_atom_site_label_2
_geom_angle_atom_site_label_3
_geom_angle
_geom_angle_site_symmetry_1
_geom_angle_site_symmetry_3
O8 Zn1 O10 114.8(2) . .
O8 Zn1 O3 125.3(2) . 1_655
O10 Zn1 O3 107.63(19) . 1_655
O8 Zn1 O11 98.7(2) . 7_765
O10 Zn1 O11 93.86(16) . 7_765
O3 Zn1 O11 111.56(19) 1_655 7_765
O6 Zn2 O1 121.64(19) . 6_576
O6 Zn2 O12 123.3(2) . 3_455
O1 Zn2 O12 108.44(19) 6_576 3_455
O6 Zn2 O4 100.6(2) . 5_675
O1 Zn2 O4 93.3(2) 6_576 5_675
O12 Zn2 O4 101.3(2) 3_455 5_675
O5 Na1 O5 164.3(4) . 2_755
O5 Na1 O2B 87.9(4) . 6_576
O5 Na1 O2B 92.4(4) 2_755 6_576
O5 Na1 O2B 92.4(4) . 5_775
O5 Na1 O2B 87.9(4) 2_755 5_775
O2B Na1 O2B 177.9(9) 6_576 5_775
O5 Na1 O2A 95.2(3) . 5_775
O5 Na1 O2A 92.5(3) 2_755 5_775
O2B Na1 O2A 149.9(6) 6_576 5_775
O2B Na1 O2A 28.0(4) 5_775 5_775
O5 Na1 O2A 92.5(3) . 6_576
O5 Na1 O2A 95.2(3) 2_755 6_576
O2B Na1 O2A 28.0(4) 6_576 6_576
O2B Na1 O2A 149.9(6) 5_775 6_576
O2A Na1 O2A 122.0(6) 5_775 6_576
C6 C1 C2 121.1(6) . .
C6 C1 H1A 119.5 . .
C2 C1 H1A 119.5 . .
C3 C2 C1 117.3(5) . .
C3 C2 C12 123.8(6) . .
C1 C2 C12 118.8(6) . .
C2 C3 C4 122.6(6) . .
C2 C3 H3A 118.7 . .
C4 C3 H3A 118.7 . .
C3 C4 C5 117.9(6) . .
C3 C4 C8 122.9(6) . .
C5 C4 C8 119.2(5) . .
C6 C5 C4 121.9(6) . .
C6 C5 H5A 119.1 . .
C4 C5 H5A 119.1 . .
C5 C6 C1 119.2(6) . .
C5 C6 C7 119.9(6) . .
C1 C6 C7 120.8(7) . .
O1 C7 O2A 115.0(8) . .
O1 C7 O2B 116.7(9) . .
O2A C7 O2B 50.2(8) . .
O1 C7 C6 122.3(7) . .
O2A C7 C6 117.7(8) . .
O2B C7 C6 114.2(9) . .
O4 C8 O3 122.7(6) . .
O4 C8 C4 119.1(6) . .
O3 C8 C4 118.2(6) . .
O5 C9 O6 124.1(7) . .
O5 C9 C10 119.0(7) . .
O6 C9 C10 116.9(6) . .
C11 C10 C14 118.3(6) . .
C11 C10 C9 120.3(6) . .
C14 C10 C9 121.3(6) . .
C10 C11 C12 121.4(6) . .
C10 C11 H11A 119.3 . .
C12 C11 H11A 119.3 . .
C13 C12 C11 119.1(5) . .
C13 C12 C2 122.0(6) . .
C11 C12 C2 118.8(6) . .
C15 C13 C12 120.8(6) . .
C15 C13 H13A 119.6 . .
C12 C13 H13A 119.6 . .
C15 C14 C10 121.1(6) . .
C15 C14 H14A 119.4 . .
C10 C14 H14A 119.4 . .
C13 C15 C14 119.3(6) . .
C13 C15 C16 119.5(6) . .
C14 C15 C16 121.2(6) . .
O7 C16 O8 123.6(7) . .
O7 C16 C15 119.1(7) . .
O8 C16 C15 117.3(6) . .
O10 C17 O9B 123.4(9) . .
O10 C17 O9A 120.9(9) . .
O9B C17 O9A 30.7(9) . .
O10 C17 C18 117.6(6) . .
O9B C17 C18 117.3(9) . .
O9A C17 C18 118.0(9) . .
C20 C18 C19 119.3(6) . .
C20 C18 C17 119.4(5) . .
C19 C18 C17 121.2(6) . .
C21 C19 C18 121.8(6) . .
C21 C19 H19A 119.1 . .
C18 C19 H19A 119.1 . .
C18 C20 C23 120.8(5) . .
C18 C20 H20A 119.6 . .
C23 C20 H20A 119.6 . .
C19 C21 C22 117.5(5) . .
C19 C21 C21 121.9(4) . 2_855
C22 C21 C21 120.5(4) . 2_855
C21 C22 C23 121.6(5) . .
C21 C22 H22A 119.2 . .
C23 C22 H22A 119.2 . .
C20 C23 C22 118.8(6) . .
C20 C23 C24 120.6(5) . .
C22 C23 C24 120.6(5) . .
O11 C24 O12 126.4(6) . .
O11 C24 C23 117.1(5) . .
O12 C24 C23 116.5(5) . .
C7 O1 Zn2 114.0(5) . 6_575
C8 O3 Zn1 118.0(4) . 1_455
C8 O4 Zn2 155.8(5) . 5_675
C9 O5 Na1 143.4(5) . .
C9 O6 Zn2 117.7(4) . .
C16 O8 Zn1 124.9(4) . .
C17 O10 Zn1 126.7(4) . .
C24 O11 Zn1 136.9(4) . 7_765
C24 O12 Zn2 131.4(4) . 3_545
C7 O2A Na1 140.4(8) . 5_775
C7 O2B Na1 141.4(12) . 5_775

loop_
_geom_bond_atom_site_label_1
_geom_bond_atom_site_label_2
_geom_bond_distance
_geom_bond_site_symmetry_2
Zn1 O8 1.909(5) .
Zn1 O10 1.936(4) .
Zn1 O3 1.951(4) 1_655
Zn1 O11 1.987(4) 7_765
Zn2 O6 1.910(4) .
Zn2 O1 1.943(5) 6_576
Zn2 O12 1.953(4) 3_455
Zn2 O4 1.954(5) 5_675
Na1 O5 2.228(5) .
Na1 O5 2.228(5) 2_755
Na1 O2B 2.235(16) 6_576
Na1 O2B 2.235(16) 5_775
Na1 O2A 2.273(12) 5_775
Na1 O2A 2.273(12) 6_576
C1 C6 1.397(8) .
C1 C2 1.406(8) .
C1 H1A 0.9300 .
C2 C3 1.377(8) .
C2 C12 1.478(8) .
C3 C4 1.381(7) .
C3 H3A 0.9300 .
C4 C5 1.400(8) .
C4 C8 1.494(9) .
C5 C6 1.346(8) .
C5 H5A 0.9300 .
C6 C7 1.493(8) .
C7 O1 1.187(7) .
C7 O2A 1.272(10) .
C7 O2B 1.301(13) .
C8 O4 1.231(7) .
C8 O3 1.282(7) .
C9 O5 1.242(7) .
C9 O6 1.263(8) .
C9 C10 1.497(8) .
C10 C11 1.380(8) .
C10 C14 1.398(8) .
C11 C12 1.393(8) .
C11 H11A 0.9300 .
C12 C13 1.389(8) .
C13 C15 1.377(8) .
C13 H13A 0.9300 .
C14 C15 1.392(8) .
C14 H14A 0.9300 .
C15 C16 1.483(9) .
C16 O7 1.266(7) .
C16 O8 1.258(8) .
C17 O10 1.234(7) .
C17 O9B 1.257(17) .
C17 O9A 1.334(17) .
C17 C18 1.503(8) .
C18 C20 1.366(8) .
C18 C19 1.396(7) .
C19 C21 1.380(7) .
C19 H19A 0.9300 .
C20 C23 1.385(7) .
C20 H20A 0.9300 .
C21 C22 1.389(8) .
C21 C21 1.489(10) 2_855
C22 C23 1.397(7) .
C22 H22A 0.9300 .
C23 C24 1.499(8) .
C24 O11 1.255(6) .
C24 O12 1.255(6) .
O1 Zn2 1.943(5) 6_575
O3 Zn1 1.951(4) 1_455
O4 Zn2 1.954(5) 5_675
O11 Zn1 1.987(4) 7_765
O12 Zn2 1.953(4) 3_545
O2A Na1 2.273(11) 5_775
O2B Na1 2.235(16) 5_775

loop_
_geom_torsion_atom_site_label_1
_geom_torsion_atom_site_label_2
_geom_torsion_atom_site_label_3
_geom_torsion_atom_site_label_4
_geom_torsion
_geom_torsion_site_symmetry_1
_geom_torsion_site_symmetry_4
C6 C1 C2 C3 2.1(8) . .
C6 C1 C2 C12 -175.6(5) . .
C1 C2 C3 C4 -2.6(9) . .
C12 C2 C3 C4 175.0(6) . .
C2 C3 C4 C5 1.0(9) . .
C2 C3 C4 C8 -177.5(6) . .
C3 C4 C5 C6 1.3(9) . .
C8 C4 C5 C6 179.8(5) . .
C4 C5 C6 C1 -1.7(6) . .
C4 C5 C6 C7 178.7(5) . .
C2 C1 C6 C5 0.0(6) . .
C2 C1 C6 C7 179.5(5) . .
C5 C6 C7 O1 -0.1(3) . .
C1 C6 C7 O1 -179.7(3) . .
C5 C6 C7 O2A -153.8(8) . .
C1 C6 C7 O2A 26.6(8) . .
C5 C6 C7 O2B 150.0(10) . .
C1 C6 C7 O2B -29.5(11) . .
C3 C4 C8 O4 168.0(6) . .
C5 C4 C8 O4 -10.4(9) . .
C3 C4 C8 O3 -10.4(9) . .
C5 C4 C8 O3 171.2(6) . .
O5 C9 C10 C11 -174.7(6) . .
O6 C9 C10 C11 7.0(9) . .
O5 C9 C10 C14 0.6(9) . .
O6 C9 C10 C14 -177.7(6) . .
C14 C10 C11 C12 -3.0(9) . .
C9 C10 C11 C12 172.5(6) . .
C10 C11 C12 C13 2.2(9) . .
C10 C11 C12 C2 -174.2(6) . .
C3 C2 C12 C13 139.0(7) . .
C1 C2 C12 C13 -43.5(9) . .
C3 C2 C12 C11 -44.7(9) . .
C1 C2 C12 C11 132.9(6) . .
C11 C12 C13 C15 -0.9(9) . .
C2 C12 C13 C15 175.4(6) . .
C11 C10 C14 C15 2.5(9) . .
C9 C10 C14 C15 -172.9(6) . .
C12 C13 C15 C14 0.4(9) . .
C12 C13 C15 C16 178.0(6) . .
C10 C14 C15 C13 -1.2(9) . .
C10 C14 C15 C16 -178.8(6) . .
C13 C15 C16 O7 178.2(6) . .
C14 C15 C16 O7 -4.2(10) . .
C13 C15 C16 O8 1.7(10) . .
C14 C15 C16 O8 179.3(6) . .
O10 C17 C18 C20 -5.8(11) . .
O9B C17 C18 C20 160.2(9) . .
O9A C17 C18 C20 -165.0(9) . .
O10 C17 C18 C19 174.0(7) . .
O9B C17 C18 C19 -20.1(12) . .
O9A C17 C18 C19 14.7(13) . .
C20 C18 C19 C21 0.2(11) . .
C17 C18 C19 C21 -179.5(7) . .
C19 C18 C20 C23 0.7(11) . .
C17 C18 C20 C23 -179.6(7) . .
C18 C19 C21 C22 -2.0(11) . .
C18 C19 C21 C21 178.9(8) . 2_855
C19 C21 C22 C23 3.0(11) . .
C21 C21 C22 C23 -177.9(8) 2_855 .
C18 C20 C23 C22 0.3(10) . .
C18 C20 C23 C24 -179.1(6) . .
C21 C22 C23 C20 -2.2(11) . .
C21 C22 C23 C24 177.2(6) . .
C20 C23 C24 O11 -4.1(10) . .
C22 C23 C24 O11 176.6(6) . .
C20 C23 C24 O12 176.1(6) . .
C22 C23 C24 O12 -3.3(10) . .
O2A C7 O1 Zn2 -19.4(7) . 6_575
O2B C7 O1 Zn2 36.7(10) . 6_575
C6 C7 O1 Zn2 -173.8(3) . 6_575
O4 C8 O3 Zn1 14.5(9) . 1_455
C4 C8 O3 Zn1 -167.1(4) . 1_455
O3 C8 O4 Zn2 47.0(16) . 5_675
C4 C8 O4 Zn2 -131.4(11) . 5_675
O6 C9 O5 Na1 57.6(12) . .
C10 C9 O5 Na1 -120.6(8) . .
O5 Na1 O5 C9 61.9(9) 2_755 .
O2B Na1 O5 C9 -29.5(10) 6_576 .
O2B Na1 O5 C9 152.6(9) 5_775 .
O2A Na1 O5 C9 -179.5(9) 5_775 .
O2A Na1 O5 C9 -57.1(9) 6_576 .
O5 C9 O6 Zn2 14.4(9) . .
C10 C9 O6 Zn2 -167.4(4) . .
O1 Zn2 O6 C9 -103.1(5) 6_576 .
O12 Zn2 O6 C9 45.1(5) 3_455 .
O4 Zn2 O6 C9 156.3(5) 5_675 .
O7 C16 O8 Zn1 12.1(10) . .
C15 C16 O8 Zn1 -171.5(4) . .
O10 Zn1 O8 C16 70.7(6) . .
O3 Zn1 O8 C16 -66.7(6) 1_655 .
O11 Zn1 O8 C16 169.0(6) 7_765 .
O9B C17 O10 Zn1 18.6(13) . .
O9A C17 O10 Zn1 -17.7(13) . .
C18 C17 O10 Zn1 -176.3(5) . .
O8 Zn1 O10 C17 -90.9(6) . .
O3 Zn1 O10 C17 53.7(6) 1_655 .
O11 Zn1 O10 C17 167.7(6) 7_765 .
O12 C24 O11 Zn1 -24.7(11) . 7_765
C23 C24 O11 Zn1 155.5(5) . 7_765
O11 C24 O12 Zn2 -23.3(10) . 3_545
C23 C24 O12 Zn2 156.5(4) . 3_545
O1 C7 O2A Na1 106.7(10) . 5_775
O2B C7 O2A Na1 1.8(10) . 5_775
C6 C7 O2A Na1 -97.7(11) . 5_775
O1 C7 O2B Na1 -103.2(15) . 5_775
O2A C7 O2B Na1 -1.9(11) . 5_775
C6 C7 O2B Na1 104.8(14) . 5_775

loop_
_platon_squeeze_void_nr
_platon_squeeze_void_average_x
_platon_squeeze_void_average_y
_platon_squeeze_void_average_z
_platon_squeeze_void_volume
_platon_squeeze_void_count_electrons
_platon_squeeze_void_content
1 -0.065 0.078 0.697 4718 329 ' '
